data_7245735
loop_
_publ_author_name
'Zhang, Lujun'
'Xiong, Wenfang'
'Yao, Biao'
'Liu, Haitao'
'Li, Meng'
'Qin, Yu'
'Yu, Yujian'
'Li, Xu'
'Chen, Meng'
'Wu, Wanqing'
'Li, Jianxiao'
'Wang, Jinliang'
'Jiang, Huanfeng'

_publ_section_title
;
 Facile synthesis of isoquinolines and isoquinoline N-oxides via a
 copper-catalyzed intramolecular cyclization in water
;
_journal_issue 47
_journal_name_full 'RSC Advances'
_journal_page_first 30248
_journal_page_last 30252
_journal_paper_doi 10.1039/D2RA06097C
_journal_volume 12
_journal_year 2022
_chemical_formula_moiety 'C22 H17 N'
_chemical_formula_sum 'C22 H17 N'
_chemical_formula_weight 295.36
_space_group_crystal_system monoclinic
_space_group_IT_number 14
_space_group_name_Hall '-P 2yn'
_space_group_name_H-M_alt 'P 1 21/n 1'
_atom_sites_solution_hydrogens geom
_atom_sites_solution_primary dual
_audit_creation_date 2021-07-12
_audit_creation_method
;
Olex2 1.2
(compiled 2018.05.29 svn.r3508 for OlexSys, GUI svn.r5506)
;
_audit_update_record
;
2021-07-12 deposited with the CCDC.	2022-10-27 downloaded from the CCDC.
;
_cell_angle_alpha 90
_cell_angle_beta 90.102(2)
_cell_angle_gamma 90
_cell_formula_units_Z 4
_cell_length_a 7.0452(9)
_cell_length_b 9.2637(12)
_cell_length_c 23.462(4)
_cell_measurement_reflns_used 3057
_cell_measurement_temperature 140
_cell_measurement_theta_max 26.268
_cell_measurement_theta_min 2.801
_cell_volume 1531.2(4)
_computing_cell_refinement 'SAINT V8.40A (?, 2016)'
_computing_data_reduction 'SAINT V8.40A (?, 2016)'
_computing_molecular_graphics 'Olex2 (Dolomanov et al., 2009)'
_computing_publication_material 'Olex2 (Dolomanov et al., 2009)'
_computing_structure_refinement 'ShelXL (Sheldrick, 2015)'
_computing_structure_solution 'ShelXT (Sheldrick, 2015)'
_diffrn_ambient_temperature 140.0
_diffrn_measured_fraction_theta_full 0.992
_diffrn_measured_fraction_theta_max 0.982
_diffrn_measurement_device_type 'Bruker D8 VENTURE'
_diffrn_measurement_method '\f and \w scans'
_diffrn_radiation_type MoK\a
_diffrn_radiation_wavelength 0.71073
_diffrn_reflns_av_R_equivalents 0.0581
_diffrn_reflns_av_unetI/netI 0.0586
_diffrn_reflns_Laue_measured_fraction_full 0.992
_diffrn_reflns_Laue_measured_fraction_max 0.982
_diffrn_reflns_limit_h_max 8
_diffrn_reflns_limit_h_min -8
_diffrn_reflns_limit_k_max 11
_diffrn_reflns_limit_k_min -10
_diffrn_reflns_limit_l_max 27
_diffrn_reflns_limit_l_min -29
_diffrn_reflns_number 11289
_diffrn_reflns_point_group_measured_fraction_full 0.992
_diffrn_reflns_point_group_measured_fraction_max 0.982
_diffrn_reflns_theta_full 25.242
_diffrn_reflns_theta_max 26.481
_diffrn_reflns_theta_min 2.364
_diffrn_standards_number 0
_exptl_absorpt_coefficient_mu 0.074
_exptl_absorpt_correction_T_max 0.7454
_exptl_absorpt_correction_T_min 0.6339
_exptl_absorpt_correction_type multi-scan
_exptl_absorpt_process_details
'SADABS-2016/2 (Bruker,2016/2) was used for absorption correction. wR2(int) was 0.1127 before and 0.0639 after correction. The Ratio of minimum to maximum transmission is 0.8504. The \l/2 correction factor is Not present.'
_exptl_crystal_colour colourless
_exptl_crystal_colour_primary colourless
_exptl_crystal_density_diffrn 1.281
_exptl_crystal_description block
_exptl_crystal_F_000 624
_exptl_crystal_size_max 0.15
_exptl_crystal_size_mid 0.08
_exptl_crystal_size_min 0.05
_refine_diff_density_max 0.206
_refine_diff_density_min -0.195
_refine_diff_density_rms 0.045
_refine_ls_extinction_method none
_refine_ls_goodness_of_fit_ref 1.021
_refine_ls_hydrogen_treatment constr
_refine_ls_matrix_type full
_refine_ls_number_parameters 209
_refine_ls_number_reflns 3117
_refine_ls_number_restraints 0
_refine_ls_restrained_S_all 1.021
_refine_ls_R_factor_all 0.0822
_refine_ls_R_factor_gt 0.0506
_refine_ls_shift/su_max 0.001
_refine_ls_shift/su_mean 0.000
_refine_ls_structure_factor_coef Fsqd
_refine_ls_weighting_details 'w=1/[\s^2^(Fo^2^)+(0.0547P)^2^+0.4212P] where P=(Fo^2^+2Fc^2^)/3'
_refine_ls_weighting_scheme calc
_refine_ls_wR_factor_gt 0.1114
_refine_ls_wR_factor_ref 0.1330
_reflns_Friedel_coverage 0.000
_reflns_number_gt 2226
_reflns_number_total 3117
_reflns_threshold_expression 'I > 2\s(I)'
_cod_data_source_file d2ra06097c2.cif
_cod_data_source_block l
_cod_database_code 7245735
_shelx_shelxl_version_number 2018/3
_shelx_space_group_comment
;
The symmetry employed for this shelxl refinement is uniquely defined
by the following loop, which should always be used as a source of
symmetry information in preference to the above space-group names.
They are only intended as comments.
;
_shelx_estimated_absorpt_t_max 0.996
_shelx_estimated_absorpt_t_min 0.989
_olex2_refinement_description
;
1. Fixed Uiso
 At 1.2 times of:
  All C(H) groups
 At 1.5 times of:
  All C(H,H,H) groups
2.a Aromatic/amide H refined with riding coordinates:
 C9(H9), C12(H12), C15(H15), C18(H18), C16(H16), C13(H13), C4(H4), C19(H19),
 C21(H21), C7(H7), C20(H20), C22(H22), C6(H6), C5(H5)
2.b Idealised Me refined as rotating group:
 C1(H1A,H1B,H1C)
;
_olex2_submission_special_instructions 'No special instructions were received'

loop_
_space_group_symop_operation_xyz
'x, y, z'
'-x+1/2, y+1/2, -z+1/2'
'-x, -y, -z'
'x-1/2, -y-1/2, z-1/2'

loop_
_atom_site_label
_atom_site_type_symbol
_atom_site_fract_x
_atom_site_fract_y
_atom_site_fract_z
_atom_site_U_iso_or_equiv
_atom_site_adp_type
_atom_site_occupancy
_atom_site_site_symmetry_order
_atom_site_calc_flag
_atom_site_refinement_flags_posn
_atom_site_refinement_flags_adp
_atom_site_refinement_flags_occupancy
_atom_site_disorder_assembly
_atom_site_disorder_group
N1 N 0.99004(19) 0.51326(15) 0.34877(6) 0.0274(4) Uani 1 1 d . . . . .
C9 C 0.8031(2) 0.67909(18) 0.40335(7) 0.0266(4) Uani 1 1 d . . . . .
H9 H 0.689916 0.733786 0.407448 0.032 Uiso 1 1 calc R . . . .
C14 C 0.4022(2) 0.54988(17) 0.22469(7) 0.0250(4) Uani 1 1 d . . . . .
C17 C 0.2537(2) 0.53485(17) 0.18009(7) 0.0256(4) Uani 1 1 d . . . . .
C10 C 0.8294(2) 0.59515(17) 0.35582(7) 0.0247(4) Uani 1 1 d . . . . .
C12 C 0.5462(2) 0.68782(18) 0.30121(7) 0.0268(4) Uani 1 1 d . . . . .
H12 H 0.546464 0.772171 0.324240 0.032 Uiso 1 1 calc R . . . .
C15 C 0.5430(2) 0.44580(18) 0.23288(7) 0.0264(4) Uani 1 1 d . . . . .
H15 H 0.543589 0.362183 0.209440 0.032 Uiso 1 1 calc R . . . .
C18 C 0.0699(2) 0.58647(18) 0.18878(8) 0.0276(4) Uani 1 1 d . . . . .
H18 H 0.037219 0.627037 0.224628 0.033 Uiso 1 1 calc R . . . .
C11 C 0.6852(2) 0.58298(18) 0.30996(7) 0.0248(4) Uani 1 1 d . . . . .
C3 C 1.1104(2) 0.60056(17) 0.43901(7) 0.0263(4) Uani 1 1 d . . . . .
C2 C 1.1242(2) 0.51549(18) 0.38818(7) 0.0271(4) Uani 1 1 d . . . . .
C16 C 0.6823(2) 0.46131(18) 0.27440(7) 0.0269(4) Uani 1 1 d . . . . .
H16 H 0.776586 0.388777 0.278752 0.032 Uiso 1 1 calc R . . . .
C8 C 0.9446(2) 0.68431(18) 0.44635(7) 0.0269(4) Uani 1 1 d . . . . .
C13 C 0.4074(2) 0.67185(18) 0.25970(7) 0.0277(4) Uani 1 1 d . . . . .
H13 H 0.314334 0.745087 0.254976 0.033 Uiso 1 1 calc R . . . .
C4 C 1.2515(2) 0.60135(19) 0.48205(8) 0.0315(4) Uani 1 1 d . . . . .
H4 H 1.363214 0.545293 0.477180 0.038 Uiso 1 1 calc R . . . .
C19 C -0.0658(2) 0.57960(19) 0.14599(8) 0.0319(4) Uani 1 1 d . . . . .
H19 H -0.189286 0.617225 0.152517 0.038 Uiso 1 1 calc R . . . .
C21 C 0.2938(3) 0.47062(18) 0.12774(7) 0.0300(4) Uani 1 1 d . . . . .
H21 H 0.416668 0.431906 0.121131 0.036 Uiso 1 1 calc R . . . .
C7 C 0.9265(3) 0.76720(19) 0.49663(8) 0.0321(4) Uani 1 1 d . . . . .
H7 H 0.816604 0.825001 0.502035 0.039 Uiso 1 1 calc R . . . .
C20 C -0.0223(3) 0.51819(19) 0.09379(8) 0.0345(5) Uani 1 1 d . . . . .
H20 H -0.114771 0.514545 0.064305 0.041 Uiso 1 1 calc R . . . .
C22 C 0.1573(3) 0.46223(19) 0.08510(8) 0.0342(4) Uani 1 1 d . . . . .
H22 H 0.187534 0.417825 0.049763 0.041 Uiso 1 1 calc R . . . .
C1 C 1.2931(2) 0.4203(2) 0.37804(8) 0.0350(5) Uani 1 1 d . . . . .
H1A H 1.290622 0.339257 0.404882 0.052 Uiso 1 1 calc GR . . . .
H1B H 1.409752 0.476143 0.383692 0.052 Uiso 1 1 calc GR . . . .
H1C H 1.289234 0.383277 0.338924 0.052 Uiso 1 1 calc GR . . . .
C6 C 1.0650(3) 0.76541(19) 0.53767(8) 0.0343(4) Uani 1 1 d . . . . .
H6 H 1.049842 0.821347 0.571291 0.041 Uiso 1 1 calc R . . . .
C5 C 1.2295(3) 0.6814(2) 0.53042(8) 0.0356(5) Uani 1 1 d . . . . .
H5 H 1.324892 0.680360 0.559081 0.043 Uiso 1 1 calc R . . . .

loop_
_atom_site_aniso_label
_atom_site_aniso_U_11
_atom_site_aniso_U_22
_atom_site_aniso_U_33
_atom_site_aniso_U_23
_atom_site_aniso_U_13
_atom_site_aniso_U_12
N1 0.0251(7) 0.0274(8) 0.0296(8) 0.0026(6) 0.0021(6) 0.0014(6)
C9 0.0265(8) 0.0239(9) 0.0296(10) 0.0032(7) 0.0025(7) 0.0042(7)
C14 0.0255(8) 0.0232(9) 0.0262(9) 0.0013(7) 0.0037(7) -0.0020(7)
C17 0.0297(9) 0.0197(8) 0.0274(10) 0.0022(7) 0.0012(7) -0.0037(7)
C10 0.0233(8) 0.0224(8) 0.0283(10) 0.0044(7) 0.0035(7) -0.0011(7)
C12 0.0300(9) 0.0208(8) 0.0297(10) -0.0022(7) -0.0008(7) 0.0000(7)
C15 0.0266(9) 0.0241(9) 0.0286(10) -0.0034(7) 0.0048(7) -0.0007(7)
C18 0.0289(9) 0.0248(9) 0.0291(10) 0.0003(7) 0.0020(7) -0.0019(7)
C11 0.0244(8) 0.0243(8) 0.0257(10) 0.0027(7) 0.0043(7) -0.0020(7)
C3 0.0266(9) 0.0223(8) 0.0301(10) 0.0050(7) 0.0004(7) -0.0030(7)
C2 0.0241(8) 0.0280(9) 0.0292(10) 0.0041(8) 0.0029(7) -0.0011(7)
C16 0.0253(8) 0.0256(9) 0.0299(10) 0.0018(7) 0.0052(7) 0.0032(7)
C8 0.0314(9) 0.0222(9) 0.0271(10) 0.0036(7) 0.0016(7) -0.0031(7)
C13 0.0284(9) 0.0232(9) 0.0316(10) -0.0006(7) -0.0001(7) 0.0027(7)
C4 0.0305(9) 0.0288(9) 0.0351(11) 0.0051(8) -0.0040(8) -0.0013(8)
C19 0.0310(9) 0.0272(9) 0.0376(11) 0.0040(8) -0.0023(8) -0.0022(8)
C21 0.0339(9) 0.0262(9) 0.0298(10) -0.0017(8) 0.0026(8) -0.0013(8)
C7 0.0345(9) 0.0277(9) 0.0342(11) -0.0013(8) 0.0011(8) 0.0004(8)
C20 0.0437(11) 0.0272(9) 0.0325(11) 0.0047(8) -0.0107(9) -0.0069(8)
C22 0.0477(11) 0.0273(9) 0.0277(10) -0.0016(8) -0.0003(9) -0.0029(8)
C1 0.0296(9) 0.0383(10) 0.0371(11) 0.0022(9) 0.0044(8) 0.0059(8)
C6 0.0412(10) 0.0297(10) 0.0321(11) -0.0026(8) -0.0037(9) -0.0027(8)
C5 0.0368(10) 0.0320(10) 0.0380(11) 0.0038(8) -0.0093(8) -0.0045(8)

loop_
_atom_type_symbol
_atom_type_description
_atom_type_scat_dispersion_real
_atom_type_scat_dispersion_imag
_atom_type_scat_source
C C 0.0033 0.0016 'International Tables Vol C Tables 4.2.6.8 and 6.1.1.4'
H H 0.0000 0.0000 'International Tables Vol C Tables 4.2.6.8 and 6.1.1.4'
N N 0.0061 0.0033 'International Tables Vol C Tables 4.2.6.8 and 6.1.1.4'

loop_
_geom_angle_atom_site_label_1
_geom_angle_atom_site_label_2
_geom_angle_atom_site_label_3
_geom_angle
_geom_angle_site_symmetry_1
_geom_angle_site_symmetry_3
_geom_angle_publ_flag
C2 N1 C10 119.73(15) . . ?
C10 C9 C8 120.11(15) . . ?
C15 C14 C17 122.13(15) . . ?
C15 C14 C13 117.35(16) . . ?
C13 C14 C17 120.51(15) . . ?
C18 C17 C14 121.18(15) . . ?
C21 C17 C14 121.13(15) . . ?
C21 C17 C18 117.69(16) . . ?
N1 C10 C9 121.58(16) . . ?
N1 C10 C11 115.75(15) . . ?
C9 C10 C11 122.64(15) . . ?
C13 C12 C11 121.55(16) . . ?
C16 C15 C14 121.74(16) . . ?
C19 C18 C17 121.15(17) . . ?
C12 C11 C10 122.29(15) . . ?
C12 C11 C16 117.56(16) . . ?
C16 C11 C10 120.13(15) . . ?
C8 C3 C2 117.43(15) . . ?
C8 C3 C4 119.32(16) . . ?
C4 C3 C2 123.24(16) . . ?
N1 C2 C3 122.80(15) . . ?
N1 C2 C1 116.51(16) . . ?
C3 C2 C1 120.67(16) . . ?
C15 C16 C11 120.65(15) . . ?
C3 C8 C9 118.35(15) . . ?
C3 C8 C7 118.43(16) . . ?
C7 C8 C9 123.21(16) . . ?
C12 C13 C14 121.13(16) . . ?
C5 C4 C3 121.02(17) . . ?
C20 C19 C18 120.38(17) . . ?
C22 C21 C17 121.16(17) . . ?
C6 C7 C8 120.98(17) . . ?
C22 C20 C19 119.21(17) . . ?
C20 C22 C21 120.36(17) . . ?
C7 C6 C5 120.51(17) . . ?
C4 C5 C6 119.74(17) . . ?

loop_
_geom_bond_atom_site_label_1
_geom_bond_atom_site_label_2
_geom_bond_distance
_geom_bond_site_symmetry_2
_geom_bond_publ_flag
N1 C10 1.372(2) . ?
N1 C2 1.321(2) . ?
C9 C10 1.372(2) . ?
C9 C8 1.418(2) . ?
C14 C17 1.485(2) . ?
C14 C15 1.397(2) . ?
C14 C13 1.397(2) . ?
C17 C18 1.395(2) . ?
C17 C21 1.394(2) . ?
C10 C11 1.483(2) . ?
C12 C11 1.395(2) . ?
C12 C13 1.386(2) . ?
C15 C16 1.389(2) . ?
C18 C19 1.386(2) . ?
C11 C16 1.402(2) . ?
C3 C2 1.433(2) . ?
C3 C8 1.413(2) . ?
C3 C4 1.416(2) . ?
C2 C1 1.501(2) . ?
C8 C7 1.414(2) . ?
C4 C5 1.365(3) . ?
C19 C20 1.385(3) . ?
C21 C22 1.388(3) . ?
C7 C6 1.370(2) . ?
C20 C22 1.383(3) . ?
C6 C5 1.407(3) . ?
